data_2014947
loop_
_publ_author_name
'Banerjee, Sangeeta Ray'
'Zubieta, Jon'

_publ_section_title
;
 A new tricarbonylrhenium(I) compound incorporating the tridentate
 ligand <i>N</i>,<i>N</i>-bispicolyl-2-ethanolamine
;
_journal_issue 6
_journal_name_full 'Acta Crystallographica Section C'
_journal_page_first m275
_journal_page_last m277
_journal_paper_doi 10.1107/S0108270105009820
_journal_volume 61
_journal_year 2005
_chemical_formula_iupac '[Re (C14 H17 N3 O) (C O)3] Br, C H4 O'
_chemical_formula_moiety '(C17 H17 N3 O4 Re)^+^, (Br)^-^, (C H4 O),'
_chemical_formula_sum 'C18 H21 Br N3 O5 Re'
_chemical_formula_weight 625.49
_chemical_name_systematic
;
{[N,N-bis(2-pyridylmethyl)amino]ethanol-\k^3^N,N',N''}tricarbonylrhenium(I)
bromide methanol solvate
;
_space_group_IT_number 14
_symmetry_cell_setting monoclinic
_symmetry_space_group_name_Hall '-P 2ybc'
_symmetry_space_group_name_H-M 'P 1 21/c 1'
_atom_sites_solution_hydrogens geom
_atom_sites_solution_primary direct
_atom_sites_solution_secondary difmap
_audit_creation_method SHELXL-97
_cell_angle_alpha 90.00
_cell_angle_beta 112.881(3)
_cell_angle_gamma 90.00
_cell_formula_units_Z 8
_cell_length_a 14.962(2)
_cell_length_b 16.577(3)
_cell_length_c 18.117(3)
_cell_measurement_reflns_used 1200
_cell_measurement_temperature 91(2)
_cell_measurement_theta_max 31.5
_cell_measurement_theta_min 1.48
_cell_volume 4139.9(12)
_computing_cell_refinement 'SAINT (Bruker, 2000)'
_computing_data_collection 'SMART (Bruker, 2000)'
_computing_data_reduction SAINT
_computing_molecular_graphics 'SHELXTL (Bruker, 2000)'
_computing_publication_material SHELXTL
_computing_structure_refinement 'SHELXL97 (Sheldrick, 1997)'
_computing_structure_solution 'SHELXS97 (Sheldrick, 1997)'
_diffrn_ambient_temperature 91(2)
_diffrn_detector_area_resol_mean 512
_diffrn_measured_fraction_theta_full 0.998
_diffrn_measured_fraction_theta_max 0.998
_diffrn_measurement_device_type 'Bruker SMART APEX CCD area-dectector'
_diffrn_measurement_method '\f and \w'
_diffrn_radiation_monochromator graphite
_diffrn_radiation_source 'fine-focus sealed tube'
_diffrn_radiation_type MoK\a
_diffrn_radiation_wavelength 0.71073
_diffrn_reflns_av_R_equivalents 0.0616
_diffrn_reflns_av_sigmaI/netI 0.0596
_diffrn_reflns_limit_h_max 22
_diffrn_reflns_limit_h_min -22
_diffrn_reflns_limit_k_max 24
_diffrn_reflns_limit_k_min -24
_diffrn_reflns_limit_l_max 26
_diffrn_reflns_limit_l_min -26
_diffrn_reflns_number 52775
_diffrn_reflns_theta_full 31.51
_diffrn_reflns_theta_max 31.51
_diffrn_reflns_theta_min 1.48
_diffrn_standards_decay_% 0
_diffrn_standards_interval_count 0
_diffrn_standards_interval_time 0
_diffrn_standards_number 0
_exptl_absorpt_coefficient_mu 7.834
_exptl_absorpt_correction_T_max 0.5080
_exptl_absorpt_correction_T_min 0.2776
_exptl_absorpt_correction_type multi-scan
_exptl_absorpt_process_details '(SADABS; Sheldrick, 1997)'
_exptl_crystal_colour colorless
_exptl_crystal_density_diffrn 2.007
_exptl_crystal_density_method 'not measured'
_exptl_crystal_description parallelepiped
_exptl_crystal_F_000 2400
_exptl_crystal_size_max 0.22
_exptl_crystal_size_mid 0.14
_exptl_crystal_size_min 0.086
_refine_diff_density_max 6.447
_refine_diff_density_min -2.590
_refine_ls_extinction_method none
_refine_ls_goodness_of_fit_ref 1.175
_refine_ls_hydrogen_treatment constr
_refine_ls_matrix_type full
_refine_ls_number_parameters 511
_refine_ls_number_reflns 13759
_refine_ls_number_restraints 0
_refine_ls_restrained_S_all 1.175
_refine_ls_R_factor_all 0.0754
_refine_ls_R_factor_gt 0.0577
_refine_ls_shift/su_max 0.001
_refine_ls_shift/su_mean 0.000
_refine_ls_structure_factor_coef Fsqd
_refine_ls_weighting_details 'calc w=1/[\s^2^(Fo^2^)+(0.0255P)^2^+54.5922P] where P=(Fo^2^+2Fc^2^)/3'
_refine_ls_weighting_scheme calc
_refine_ls_wR_factor_gt 0.1258
_refine_ls_wR_factor_ref 0.1317
_reflns_number_gt 10981
_reflns_number_total 13759
_reflns_threshold_expression I>2\s(I)
_cod_data_source_file tr1108.cif
_cod_data_source_block I
_cod_depositor_comments
;
The following automatic conversions were performed:
'_symmetry_cell_setting' value 'Monoclinic' changed to 'monoclinic'
according to '/home/saulius/struct/CIF-dictionaries/cif_core.dic'
dictionary named 'cif_core.dic' version 2.4.1 from 2010-06-29.

Automatic conversion script
Id: cif_fix_enum 1527 2010-12-29 10:47:43Z saulius 

The following automatic conversions were performed:

'_symmetry_cell_setting' value 'Monoclinic' changed to 'monoclinic'
according to /home/saulius/struct/CIF-dictionaries/cif_core.dic
dictionary named 'cif_core.dic' version 2.4.1 from 2010-06-29.

Automatic conversion script
Id: cif_fix_values 1715 2011-07-08 13:25:40Z adriana 
;
_cod_original_cell_volume 4139.9(11)
_cod_original_sg_symbol_H-M 'P 21/c'
_cod_database_code 2014947
_cod_database_fobs_code 2014947

loop_
_symmetry_equiv_pos_as_xyz
'x, y, z'
'-x, y+1/2, -z+1/2'
'-x, -y, -z'
'x, -y-1/2, z-1/2'

loop_
_atom_site_label
_atom_site_fract_x
_atom_site_fract_y
_atom_site_fract_z
_atom_site_U_iso_or_equiv
_atom_site_adp_type
_atom_site_calc_flag
_atom_site_refinement_flags
_atom_site_occupancy
_atom_site_disorder_assembly
_atom_site_disorder_group
_atom_site_type_symbol
Re1 0.44150(2) 0.174923(18) 0.640561(17) 0.01940(7) Uani d . 1 . . Re
Re2 -0.03551(2) 0.908034(17) 0.702824(16) 0.01708(7) Uani d . 1 . . Re
Br1 0.83250(6) 0.10631(5) 0.91770(5) 0.02831(17) Uani d . 1 . . Br
Br2 0.31058(6) 1.10065(5) 0.91134(5) 0.02507(16) Uani d . 1 . . Br
O1 0.2909(5) 0.0467(4) 0.6349(5) 0.0414(17) Uani d . 1 . . O
O2 0.5805(5) 0.0424(4) 0.6314(4) 0.0399(16) Uani d . 1 . . O
O3 0.3478(5) 0.1754(4) 0.4554(4) 0.0399(15) Uani d . 1 . . O
O4 0.6396(4) 0.1453(4) 0.9487(3) 0.0305(13) Uani d . 1 . . O
H4 0.6899 0.1274 0.9444 0.046 Uiso calc R 1 . . H
O5 -0.2106(5) 1.0225(4) 0.6498(4) 0.0387(15) Uani d . 1 . . O
O6 0.0712(6) 1.0232(5) 0.6323(5) 0.0481(19) Uani d . 1 . . O
O7 -0.1332(5) 0.8351(4) 0.5341(4) 0.0368(15) Uani d . 1 . . O
O8 0.1065(4) 1.1543(3) 0.9252(3) 0.0249(11) Uani d . 1 . . O
H8 0.1602 1.1583 0.9207 0.037 Uiso calc R 1 . . H
O9 0.7884(6) 0.3005(5) 0.9516(5) 0.052(2) Uani d . 1 . . O
H9 0.8083 0.2551 0.9439 0.078 Uiso calc R 1 . . H
O10 0.6007(7) 0.3261(6) 0.9782(6) 0.072(3) Uani d . 1 . . O
H10 0.6494 0.3045 0.9742 0.107 Uiso calc R 1 . . H
N1 0.5419(4) 0.2744(4) 0.6564(4) 0.0203(12) Uani d . 1 . . N
N2 0.5096(4) 0.1832(4) 0.7735(4) 0.0208(12) Uani d . 1 . . N
N3 0.3660(4) 0.2764(4) 0.6652(4) 0.0208(12) Uani d . 1 . . N
N4 0.0851(4) 0.8247(4) 0.7534(4) 0.0180(11) Uani d . 1 . . N
N5 0.0334(4) 0.9517(4) 0.8291(4) 0.0176(11) Uani d . 1 . . N
N6 -0.0942(4) 0.8247(4) 0.7649(4) 0.0182(11) Uani d . 1 . . N
C1 0.3476(6) 0.0942(5) 0.6368(5) 0.0289(17) Uani d . 1 . . C
C2 0.5276(6) 0.0916(5) 0.6334(5) 0.0263(16) Uani d . 1 . . C
C3 0.3833(6) 0.1761(5) 0.5249(5) 0.0249(15) Uani d . 1 . . C
C4 0.5401(6) 0.3266(5) 0.6000(5) 0.0272(16) Uani d . 1 . . C
H4A 0.5022 0.3136 0.5457 0.033 Uiso calc R 1 . . H
C5 0.5906(6) 0.3991(5) 0.6162(5) 0.0279(17) Uani d . 1 . . C
H5 0.5869 0.4350 0.5742 0.034 Uiso calc R 1 . . H
C6 0.6467(6) 0.4176(5) 0.6956(6) 0.0300(18) Uani d . 1 . . C
H6 0.6822 0.4666 0.7088 0.036 Uiso calc R 1 . . H
C7 0.6504(6) 0.3639(5) 0.7557(5) 0.0281(17) Uani d . 1 . . C
H7 0.6888 0.3754 0.8103 0.034 Uiso calc R 1 . . H
C8 0.5970(5) 0.2932(5) 0.7343(5) 0.0217(14) Uani d . 1 . . C
C9 0.6008(5) 0.2320(5) 0.7958(4) 0.0207(14) Uani d . 1 . . C
H9A 0.6132 0.2598 0.8472 0.025 Uiso calc R 1 . . H
H9B 0.6558 0.1950 0.8042 0.025 Uiso calc R 1 . . H
C10 0.4389(6) 0.2271(5) 0.8003(4) 0.0225(14) Uani d . 1 . . C
H10A 0.3918 0.1880 0.8055 0.027 Uiso calc R 1 . . H
H10B 0.4747 0.2514 0.8536 0.027 Uiso calc R 1 . . H
C11 0.3857(5) 0.2915(5) 0.7429(4) 0.0207(14) Uani d . 1 . . C
C12 0.3556(6) 0.3617(5) 0.7689(5) 0.0261(16) Uani d . 1 . . C
H12 0.3689 0.3701 0.8240 0.031 Uiso calc R 1 . . H
C13 0.3056(6) 0.4191(5) 0.7115(5) 0.0285(17) Uani d . 1 . . C
H13 0.2843 0.4676 0.7273 0.034 Uiso calc R 1 . . H
C14 0.2870(6) 0.4057(5) 0.6324(5) 0.0282(16) Uani d . 1 . . C
H14 0.2543 0.4451 0.5930 0.034 Uiso calc R 1 . . H
C15 0.3172(6) 0.3326(5) 0.6108(5) 0.0260(16) Uani d . 1 . . C
H15 0.3027 0.3224 0.5558 0.031 Uiso calc R 1 . . H
C16 0.5318(6) 0.1007(5) 0.8130(5) 0.0274(16) Uani d . 1 . . C
H16A 0.5853 0.0766 0.8011 0.033 Uiso calc R 1 . . H
H16B 0.4740 0.0661 0.7872 0.033 Uiso calc R 1 . . H
C17 0.5601(6) 0.0971(6) 0.9039(5) 0.0290(17) Uani d . 1 . . C
H17A 0.5035 0.1140 0.9157 0.035 Uiso calc R 1 . . H
H17B 0.5750 0.0405 0.9217 0.035 Uiso calc R 1 . . H
C18 -0.1443(6) 0.9808(5) 0.6697(5) 0.0253(15) Uani d . 1 . . C
C19 -0.0952(6) 0.8606(5) 0.5978(5) 0.0251(15) Uani d . 1 . . C
C20 0.0307(6) 0.9812(5) 0.6578(5) 0.0293(17) Uani d . 1 . . C
C21 0.0981(6) 0.7554(5) 0.7185(5) 0.0253(16) Uani d . 1 . . C
H21 0.0567 0.7446 0.6645 0.030 Uiso calc R 1 . . H
C22 0.1694(6) 0.7004(5) 0.7591(5) 0.0251(15) Uani d . 1 . . C
H22 0.1766 0.6526 0.7330 0.030 Uiso calc R 1 . . H
C23 0.2299(6) 0.7148(5) 0.8372(5) 0.0261(16) Uani d . 1 . . C
H23 0.2791 0.6771 0.8657 0.031 Uiso calc R 1 . . H
C24 0.2183(5) 0.7848(4) 0.8738(5) 0.0220(14) Uani d . 1 . . C
H24 0.2588 0.7961 0.9279 0.026 Uiso calc R 1 . . H
C25 0.1454(5) 0.8386(4) 0.8292(4) 0.0175(13) Uani d . 1 . . C
C26 0.1354(5) 0.9175(5) 0.8649(4) 0.0200(14) Uani d . 1 . . C
H26A 0.1807 0.9568 0.8570 0.024 Uiso calc R 1 . . H
H26B 0.1544 0.9105 0.9233 0.024 Uiso calc R 1 . . H
C27 -0.0260(5) 0.9200(5) 0.8729(4) 0.0213(14) Uani d . 1 . . C
H27A 0.0154 0.9167 0.9307 0.026 Uiso calc R 1 . . H
H27B -0.0791 0.9585 0.8664 0.026 Uiso calc R 1 . . H
C28 -0.0685(5) 0.8389(4) 0.8441(4) 0.0171(13) Uani d . 1 . . C
C29 -0.0866(5) 0.7837(5) 0.8946(4) 0.0214(14) Uani d . 1 . . C
H29 -0.0669 0.7944 0.9502 0.026 Uiso calc R 1 . . H
C30 -0.1343(6) 0.7126(5) 0.8612(5) 0.0256(16) Uani d . 1 . . C
H30 -0.1480 0.6738 0.8939 0.031 Uiso calc R 1 . . H
C31 -0.1617(6) 0.6986(5) 0.7800(5) 0.0245(15) Uani d . 1 . . C
H31 -0.1946 0.6504 0.7562 0.029 Uiso calc R 1 . . H
C32 -0.1404(5) 0.7554(5) 0.7347(4) 0.0214(14) Uani d . 1 . . C
H32 -0.1592 0.7454 0.6790 0.026 Uiso calc R 1 . . H
C33 0.0405(5) 1.0421(4) 0.8374(4) 0.0207(14) Uani d . 1 . . C
H33A -0.0251 1.0653 0.8094 0.025 Uiso calc R 1 . . H
H33B 0.0820 1.0622 0.8102 0.025 Uiso calc R 1 . . H
C34 0.0813(6) 1.0726(5) 0.9237(4) 0.0217(14) Uani d . 1 . . C
H34A 0.0323 1.0659 0.9474 0.026 Uiso calc R 1 . . H
H34B 0.1393 1.0406 0.9560 0.026 Uiso calc R 1 . . H
C35 0.5966(11) 0.4066(9) 0.9570(7) 0.065(4) Uani d . 1 . . C
H35A 0.6617 0.4302 0.9810 0.097 Uiso calc R 1 . . H
H35B 0.5528 0.4353 0.9765 0.097 Uiso calc R 1 . . H
H35C 0.5725 0.4112 0.8986 0.097 Uiso calc R 1 . . H
C36 0.8667(9) 0.3505(9) 0.9893(10) 0.071(4) Uani d . 1 . . C
H36A 0.8457 0.4069 0.9795 0.106 Uiso calc R 1 . . H
H36B 0.9168 0.3403 0.9682 0.106 Uiso calc R 1 . . H
H36C 0.8931 0.3399 1.0471 0.106 Uiso calc R 1 . . H

loop_
_atom_site_aniso_label
_atom_site_aniso_U_11
_atom_site_aniso_U_22
_atom_site_aniso_U_33
_atom_site_aniso_U_12
_atom_site_aniso_U_13
_atom_site_aniso_U_23
Re1 0.01870(13) 0.02209(14) 0.01595(12) -0.00161(10) 0.00516(10) 0.00003(10)
Re2 0.02032(13) 0.01710(12) 0.01372(12) -0.00114(10) 0.00653(10) -0.00135(10)
Br1 0.0264(4) 0.0355(4) 0.0235(4) 0.0064(3) 0.0101(3) 0.0085(3)
Br2 0.0234(3) 0.0271(4) 0.0257(4) 0.0009(3) 0.0105(3) 0.0016(3)
O1 0.026(3) 0.032(4) 0.062(5) -0.006(3) 0.013(3) 0.007(3)
O2 0.035(3) 0.035(4) 0.054(4) 0.006(3) 0.021(3) 0.000(3)
O3 0.049(4) 0.046(4) 0.020(3) 0.001(3) 0.008(3) -0.002(3)
O4 0.025(3) 0.043(4) 0.023(3) 0.001(3) 0.009(2) 0.001(3)
O5 0.035(3) 0.031(3) 0.042(4) 0.011(3) 0.005(3) 0.002(3)
O6 0.066(5) 0.045(4) 0.045(4) -0.022(4) 0.036(4) -0.005(3)
O7 0.053(4) 0.034(3) 0.019(3) -0.002(3) 0.009(3) 0.000(2)
O8 0.030(3) 0.018(3) 0.026(3) -0.002(2) 0.010(2) -0.005(2)
O9 0.059(5) 0.039(4) 0.054(5) -0.012(4) 0.017(4) -0.008(4)
O10 0.086(7) 0.056(6) 0.053(5) 0.032(5) 0.005(5) -0.005(4)
N1 0.018(3) 0.020(3) 0.023(3) -0.002(2) 0.008(2) 0.000(2)
N2 0.016(3) 0.025(3) 0.020(3) -0.002(2) 0.006(2) 0.006(2)
N3 0.016(3) 0.025(3) 0.021(3) -0.002(2) 0.007(2) 0.001(2)
N4 0.020(3) 0.018(3) 0.018(3) -0.001(2) 0.009(2) -0.002(2)
N5 0.017(3) 0.017(3) 0.020(3) -0.001(2) 0.009(2) -0.004(2)
N6 0.017(3) 0.021(3) 0.016(3) 0.000(2) 0.005(2) 0.000(2)
C1 0.026(4) 0.026(4) 0.030(4) 0.001(3) 0.007(3) 0.001(3)
C2 0.025(4) 0.030(4) 0.021(3) -0.002(3) 0.006(3) -0.001(3)
C3 0.025(4) 0.028(4) 0.019(3) -0.001(3) 0.006(3) 0.002(3)
C4 0.029(4) 0.033(4) 0.024(4) 0.002(3) 0.015(3) 0.004(3)
C5 0.031(4) 0.023(4) 0.037(4) 0.003(3) 0.021(4) 0.005(3)
C6 0.034(4) 0.022(4) 0.041(5) -0.004(3) 0.023(4) -0.002(3)
C7 0.030(4) 0.030(4) 0.023(4) -0.005(3) 0.009(3) -0.008(3)
C8 0.019(3) 0.027(4) 0.021(3) -0.002(3) 0.010(3) 0.003(3)
C9 0.025(3) 0.022(3) 0.011(3) -0.005(3) 0.002(3) 0.003(3)
C10 0.025(4) 0.026(4) 0.015(3) 0.002(3) 0.006(3) 0.003(3)
C11 0.018(3) 0.024(4) 0.019(3) -0.004(3) 0.005(3) 0.004(3)
C12 0.022(4) 0.037(4) 0.019(3) 0.001(3) 0.007(3) -0.003(3)
C13 0.025(4) 0.027(4) 0.034(4) 0.003(3) 0.012(3) 0.001(3)
C14 0.022(4) 0.031(4) 0.032(4) 0.001(3) 0.010(3) 0.004(3)
C15 0.024(4) 0.029(4) 0.025(4) 0.001(3) 0.010(3) 0.005(3)
C16 0.022(4) 0.032(4) 0.025(4) -0.001(3) 0.006(3) 0.009(3)
C17 0.026(4) 0.038(5) 0.021(4) -0.002(3) 0.007(3) 0.006(3)
C18 0.027(4) 0.024(4) 0.021(3) -0.002(3) 0.004(3) -0.005(3)
C19 0.033(4) 0.020(4) 0.022(3) -0.002(3) 0.010(3) 0.000(3)
C20 0.035(4) 0.032(4) 0.026(4) -0.008(3) 0.017(4) -0.007(3)
C21 0.025(4) 0.029(4) 0.025(4) -0.009(3) 0.012(3) -0.011(3)
C22 0.030(4) 0.020(3) 0.029(4) 0.000(3) 0.015(3) -0.004(3)
C23 0.023(4) 0.023(4) 0.034(4) 0.002(3) 0.013(3) -0.002(3)
C24 0.022(3) 0.019(3) 0.027(4) -0.002(3) 0.011(3) -0.004(3)
C25 0.017(3) 0.020(3) 0.017(3) 0.000(2) 0.008(3) 0.000(3)
C26 0.018(3) 0.024(4) 0.017(3) 0.002(3) 0.005(3) -0.004(3)
C27 0.017(3) 0.028(4) 0.022(3) -0.003(3) 0.011(3) -0.006(3)
C28 0.014(3) 0.023(3) 0.016(3) 0.000(2) 0.008(2) -0.003(3)
C29 0.023(3) 0.026(4) 0.016(3) 0.000(3) 0.009(3) -0.003(3)
C30 0.026(4) 0.021(4) 0.033(4) -0.005(3) 0.015(3) 0.003(3)
C31 0.027(4) 0.020(4) 0.025(4) -0.006(3) 0.009(3) -0.003(3)
C32 0.025(4) 0.026(4) 0.013(3) -0.002(3) 0.007(3) -0.004(3)
C33 0.023(3) 0.017(3) 0.020(3) 0.001(3) 0.007(3) -0.001(3)
C34 0.025(4) 0.021(3) 0.020(3) -0.003(3) 0.010(3) -0.007(3)
C35 0.083(10) 0.067(9) 0.038(6) -0.003(7) 0.016(6) 0.005(6)
C36 0.046(7) 0.062(9) 0.088(11) -0.011(6) 0.009(7) 0.005(8)

loop_
_atom_type_symbol
_atom_type_description
_atom_type_scat_dispersion_real
_atom_type_scat_dispersion_imag
_atom_type_scat_source
C C 0.0033 0.0016 'International Tables Vol C Tables 4.2.6.8 and 6.1.1.4'
H H 0.0000 0.0000 'International Tables Vol C Tables 4.2.6.8 and 6.1.1.4'
N N 0.0061 0.0033 'International Tables Vol C Tables 4.2.6.8 and 6.1.1.4'
O O 0.0106 0.0060 'International Tables Vol C Tables 4.2.6.8 and 6.1.1.4'
Br Br -0.2901 2.4595 'International Tables Vol C Tables 4.2.6.8 and 6.1.1.4'
Re Re -1.0185 7.2310 'International Tables Vol C Tables 4.2.6.8 and 6.1.1.4'

loop_
_geom_angle_atom_site_label_1
_geom_angle_atom_site_label_2
_geom_angle_atom_site_label_3
_geom_angle
_geom_angle_publ_flag
C1 Re1 C2 89.8(4) y
C1 Re1 C3 87.3(4) y
C2 Re1 C3 88.0(3) ?
C1 Re1 N3 96.7(3) y
C2 Re1 N3 170.3(3) y
C3 Re1 N3 99.5(3) ?
C1 Re1 N1 172.4(3) y
C2 Re1 N1 96.2(3) y
C3 Re1 N1 97.6(3) y
N3 Re1 N1 76.9(2) y
C1 Re1 N2 95.9(3) ?
C2 Re1 N2 94.6(3) ?
C3 Re1 N2 175.9(3) y
N3 Re1 N2 77.6(2) ?
N1 Re1 N2 78.9(2) y
C18 Re2 C19 86.4(3) y
C18 Re2 C20 89.2(4) y
C19 Re2 C20 87.5(3) ?
C18 Re2 N4 173.3(3) y
C19 Re2 N4 98.5(3) y
C20 Re2 N4 95.7(3) y
C18 Re2 N6 95.5(3) y
C19 Re2 N6 97.3(3) ?
C20 Re2 N6 173.5(3) y
N4 Re2 N6 79.3(2) y
C18 Re2 N5 96.5(3) ?
C19 Re2 N5 174.7(3) y
C20 Re2 N5 97.0(3) ?
N4 Re2 N5 78.3(2) y
N6 Re2 N5 78.1(2) ?
C17 O4 H4 109.5 ?
C34 O8 H8 109.5 ?
C36 O9 H9 109.5 ?
C35 O10 H10 109.5 ?
C4 N1 C8 118.0(7) ?
C4 N1 Re1 125.9(5) ?
C8 N1 Re1 114.7(5) ?
C9 N2 C10 109.3(6) ?
C9 N2 C16 110.4(6) ?
C10 N2 C16 109.6(6) ?
C9 N2 Re1 108.1(4) ?
C10 N2 Re1 107.1(4) ?
C16 N2 Re1 112.2(5) ?
C11 N3 C15 118.2(7) ?
C11 N3 Re1 116.2(5) ?
C15 N3 Re1 124.4(5) ?
C25 N4 C21 117.4(7) ?
C25 N4 Re2 116.2(5) ?
C21 N4 Re2 125.9(5) ?
C27 N5 C33 109.2(5) ?
C27 N5 C26 110.4(6) ?
C33 N5 C26 108.0(5) ?
C27 N5 Re2 107.3(4) ?
C33 N5 Re2 114.3(4) ?
C26 N5 Re2 107.7(4) ?
C32 N6 C28 118.1(6) ?
C32 N6 Re2 125.5(5) ?
C28 N6 Re2 115.7(5) ?
O1 C1 Re1 179.1(8) ?
O2 C2 Re1 178.1(8) ?
O3 C3 Re1 178.8(8) ?
N1 C4 C5 123.6(8) ?
N1 C4 H4A 118.2 ?
C5 C4 H4A 118.2 ?
C4 C5 C6 118.0(8) ?
C4 C5 H5 121.0 ?
C6 C5 H5 121.0 ?
C5 C6 C7 119.6(8) ?
C5 C6 H6 120.2 ?
C7 C6 H6 120.2 ?
C8 C7 C6 118.6(8) ?
C8 C7 H7 120.7 ?
C6 C7 H7 120.7 ?
N1 C8 C7 122.2(7) ?
N1 C8 C9 116.7(7) ?
C7 C8 C9 121.1(7) ?
C8 C9 N2 113.5(6) ?
C8 C9 H9A 108.9 ?
N2 C9 H9A 108.9 ?
C8 C9 H9B 108.9 ?
N2 C9 H9B 108.9 ?
H9A C9 H9B 107.7 ?
C11 C10 N2 111.9(6) ?
C11 C10 H10A 109.2 ?
N2 C10 H10A 109.2 ?
C11 C10 H10B 109.2 ?
N2 C10 H10B 109.2 ?
H10A C10 H10B 107.9 ?
N3 C11 C12 122.8(7) ?
N3 C11 C10 115.9(7) ?
C12 C11 C10 121.2(7) ?
C11 C12 C13 117.9(7) ?
C11 C12 H12 121.1 ?
C13 C12 H12 121.1 ?
C13 C14 C15 118.4(8) ?
C13 C14 H14 120.8 ?
C15 C14 H14 120.8 ?
C14 C13 C12 120.2(8) ?
C14 C13 H13 119.9 ?
C12 C13 H13 119.9 ?
N3 C15 C14 122.5(8) ?
N3 C15 H15 118.8 ?
C14 C15 H15 118.8 ?
N2 C16 C17 117.2(7) ?
N2 C16 H16A 108.0 ?
C17 C16 H16A 108.0 ?
N2 C16 H16B 108.0 ?
C17 C16 H16B 108.0 ?
H16A C16 H16B 107.2 ?
O4 C17 C16 114.7(7) ?
O4 C17 H17A 108.6 ?
C16 C17 H17A 108.6 ?
O4 C17 H17B 108.6 ?
C16 C17 H17B 108.6 ?
H17A C17 H17B 107.6 ?
O5 C18 Re2 178.3(8) ?
O7 C19 Re2 177.2(8) ?
O6 C20 Re2 178.6(9) ?
N4 C21 C22 122.1(7) ?
N4 C21 H21 118.9 ?
C22 C21 H21 118.9 ?
C23 C22 C21 119.9(7) ?
C23 C22 H22 120.1 ?
C21 C22 H22 120.1 ?
C22 C23 C24 119.1(8) ?
C22 C23 H23 120.5 ?
C24 C23 H23 120.5 ?
C23 C24 C25 118.3(7) ?
C23 C24 H24 120.8 ?
C25 C24 H24 120.8 ?
N4 C25 C24 123.2(7) ?
N4 C25 C26 117.0(6) ?
C24 C25 C26 119.7(6) ?
C25 C26 N5 113.2(6) ?
C25 C26 H26A 108.9 ?
N5 C26 H26A 108.9 ?
C25 C26 H26B 108.9 ?
N5 C26 H26B 108.9 ?
H26A C26 H26B 107.7 ?
C28 C27 N5 113.0(6) ?
C28 C27 H27A 109.0 ?
N5 C27 H27A 109.0 ?
C28 C27 H27B 109.0 ?
N5 C27 H27B 109.0 ?
H27A C27 H27B 107.8 ?
N6 C28 C29 122.3(7) ?
N6 C28 C27 115.7(6) ?
C29 C28 C27 121.9(6) ?
C30 C29 C28 118.0(7) ?
C30 C29 H29 121.0 ?
C28 C29 H29 121.0 ?
C31 C30 C29 119.7(7) ?
C31 C30 H30 120.2 ?
C29 C30 H30 120.2 ?
C32 C31 C30 118.7(7) ?
C32 C31 H31 120.6 ?
C30 C31 H31 120.6 ?
N6 C32 C31 123.2(7) ?
N6 C32 H32 118.4 ?
C31 C32 H32 118.4 ?
N5 C33 C34 114.7(6) ?
N5 C33 H33A 108.6 ?
C34 C33 H33A 108.6 ?
N5 C33 H33B 108.6 ?
C34 C33 H33B 108.6 ?
H33A C33 H33B 107.6 ?
O8 C34 C33 109.7(6) ?
O8 C34 H34A 109.7 ?
C33 C34 H34A 109.7 ?
O8 C34 H34B 109.7 ?
C33 C34 H34B 109.7 ?
H34A C34 H34B 108.2 ?
O10 C35 H35A 109.5 ?
O10 C35 H35B 109.5 ?
H35A C35 H35B 109.5 ?
O10 C35 H35C 109.5 ?
H35A C35 H35C 109.5 ?
H35B C35 H35C 109.5 ?
O9 C36 H36A 109.5 ?
O9 C36 H36B 109.5 ?
H36A C36 H36B 109.5 ?
O9 C36 H36C 109.5 ?
H36A C36 H36C 109.5 ?
H36B C36 H36C 109.5 ?

loop_
_geom_bond_atom_site_label_1
_geom_bond_atom_site_label_2
_geom_bond_site_symmetry_2
_geom_bond_distance
_geom_bond_publ_flag
Re1 C1 . 1.922(9) y
Re1 C2 . 1.927(9) y
Re1 C3 . 1.932(8) y
Re1 N1 . 2.174(6) y
Re1 N2 . 2.225(6) y
Re1 N3 . 2.167(6) y
Re2 C18 . 1.925(8) y
Re2 C19 . 1.927(8) y
Re2 C20 . 1.936(8) y
Re2 N4 . 2.171(6) y
Re2 N5 . 2.233(6) y
Re2 N6 . 2.171(6) y
O1 C1 . 1.148(10) y
O2 C2 . 1.147(10) y
O3 C3 . 1.160(9) y
O4 C17 . 1.401(10) ?
O4 H4 . 0.8400 ?
O5 C18 . 1.146(10) y
O6 C20 . 1.132(10) y
O7 C19 . 1.150(10) y
O8 C34 . 1.403(9) ?
O8 H8 . 0.8400 ?
O9 C36 . 1.380(14) ?
O9 H9 . 0.8400 ?
O10 C35 . 1.382(16) ?
O10 H10 . 0.8400 ?
N1 C4 . 1.331(10) ?
N1 C8 . 1.366(10) ?
N2 C9 . 1.499(9) ?
N2 C10 . 1.510(10) ?
N2 C16 . 1.519(10) ?
N3 C11 . 1.345(9) ?
N3 C15 . 1.347(10) ?
N4 C25 . 1.338(9) ?
N4 C21 . 1.361(10) ?
N5 C27 . 1.497(9) ?
N5 C33 . 1.506(9) ?
N5 C26 . 1.518(9) ?
N6 C32 . 1.342(10) ?
N6 C28 . 1.354(9) ?
C4 C5 . 1.388(12) ?
C4 H4A . 0.9500 ?
C5 C6 . 1.389(13) ?
C5 H5 . 0.9500 ?
C6 C7 . 1.391(12) ?
C6 H6 . 0.9500 ?
C7 C8 . 1.386(11) ?
C7 H7 . 0.9500 ?
C8 C9 . 1.492(10) ?
C9 H9A . 0.9900 ?
C9 H9B . 0.9900 ?
C10 C11 . 1.488(10) ?
C10 H10A . 0.9900 ?
C10 H10B . 0.9900 ?
C11 C12 . 1.393(11) ?
C12 C13 . 1.394(12) ?
C12 H12 . 0.9500 ?
C14 C13 . 1.367(12) ?
C14 C15 . 1.401(12) ?
C14 H14 . 0.9500 ?
C13 H13 . 0.9500 ?
C15 H15 . 0.9500 ?
C16 C17 . 1.534(11) ?
C16 H16A . 0.9900 ?
C16 H16B . 0.9900 ?
C17 H17A . 0.9900 ?
C17 H17B . 0.9900 ?
C21 C22 . 1.379(12) ?
C21 H21 . 0.9500 ?
C22 C23 . 1.372(12) ?
C22 H22 . 0.9500 ?
C23 C24 . 1.380(11) ?
C23 H23 . 0.9500 ?
C24 C25 . 1.397(10) ?
C24 H24 . 0.9500 ?
C25 C26 . 1.493(10) ?
C26 H26A . 0.9900 ?
C26 H26B . 0.9900 ?
C27 C28 . 1.493(10) ?
C27 H27A . 0.9900 ?
C27 H27B . 0.9900 ?
C28 C29 . 1.392(10) ?
C29 C30 . 1.389(11) ?
C29 H29 . 0.9500 ?
C30 C31 . 1.385(11) ?
C30 H30 . 0.9500 ?
C31 C32 . 1.366(11) ?
C31 H31 . 0.9500 ?
C32 H32 . 0.9500 ?
C33 C34 . 1.526(10) ?
C33 H33A . 0.9900 ?
C33 H33B . 0.9900 ?
C34 H34A . 0.9900 ?
C34 H34B . 0.9900 ?
C35 H35A . 0.9800 ?
C35 H35B . 0.9800 ?
C35 H35C . 0.9800 ?
C36 H36A . 0.9800 ?
C36 H36B . 0.9800 ?
C36 H36C . 0.9800 ?

loop_
_geom_hbond_atom_site_label_D
_geom_hbond_atom_site_label_H
_geom_hbond_atom_site_label_A
_geom_hbond_site_symmetry_A
_geom_hbond_distance_DH
_geom_hbond_distance_HA
_geom_hbond_distance_DA
_geom_hbond_angle_DHA
O4 H4 Br1 . 0.84 2.39 3.213(7) 167
O8 H8 Br2 . 0.84 2.51 3.282(6) 153
O9 H9 Br1 . 0.84 2.56 3.390(8) 168
O10 H10 O9 . 0.84 2.27 3.059(16) 156
C9 H9A O4 . 0.99 2.57 2.969(10) 104
C24 H24 O4 3_667 0.95 2.37 3.299(8) 167
C30 H30 O7 4_576 0.95 2.47 3.225(11) 137
C17 H17A Br2 1_545 0.99 2.87 3.788(10) 155
C22 H22 Br1 2_656 0.95 2.79 3.552(7) 138
C26 H26B Br1 3_667 0.99 2.82 3.798(6) 167
C27 H27A Br1 3_667 0.99 2.83 3.798(8) 166
C34 H34A Br1 1_465 0.99 2.90 3.724(9) 141

loop_
_geom_torsion_atom_site_label_1
_geom_torsion_atom_site_label_2
_geom_torsion_atom_site_label_3
_geom_torsion_atom_site_label_4
_geom_torsion
C2 Re1 N1 C4 102.0(7)
C3 Re1 N1 C4 13.2(7)
N3 Re1 N1 C4 -84.9(6)
N2 Re1 N1 C4 -164.5(7)
C2 Re1 N1 C8 -92.4(6)
C3 Re1 N1 C8 178.8(6)
N3 Re1 N1 C8 80.8(5)
N2 Re1 N1 C8 1.1(5)
C1 Re1 N2 C9 169.2(5)
C2 Re1 N2 C9 78.9(5)
N3 Re1 N2 C9 -95.3(5)
N1 Re1 N2 C9 -16.5(5)
C1 Re1 N2 C10 -73.1(5)
C2 Re1 N2 C10 -163.3(5)
N3 Re1 N2 C10 22.5(5)
N1 Re1 N2 C10 101.3(5)
C1 Re1 N2 C16 47.2(5)
C2 Re1 N2 C16 -43.1(5)
N3 Re1 N2 C16 142.7(5)
N1 Re1 N2 C16 -138.5(5)
C1 Re1 N3 C11 88.4(6)
C3 Re1 N3 C11 176.8(5)
N1 Re1 N3 C11 -87.5(5)
N2 Re1 N3 C11 -6.2(5)
C1 Re1 N3 C15 -104.8(7)
C3 Re1 N3 C15 -16.4(7)
N1 Re1 N3 C15 79.2(6)
N2 Re1 N3 C15 160.6(6)
C19 Re2 N4 C25 -179.7(5)
C20 Re2 N4 C25 92.0(5)
N6 Re2 N4 C25 -83.9(5)
N5 Re2 N4 C25 -4.0(5)
C19 Re2 N4 C21 -7.8(6)
C20 Re2 N4 C21 -96.1(6)
N6 Re2 N4 C21 88.0(6)
N5 Re2 N4 C21 167.9(6)
C20 Re2 N5 C27 164.5(5)
N4 Re2 N5 C27 -101.1(5)
N6 Re2 N5 C27 -19.8(4)
C18 Re2 N5 C33 -46.7(5)
C20 Re2 N5 C33 43.3(5)
N4 Re2 N5 C33 137.7(5)
N6 Re2 N5 C33 -141.0(5)
C18 Re2 N5 C26 -166.7(5)
C20 Re2 N5 C26 -76.7(5)
N4 Re2 N5 C26 17.7(4)
N6 Re2 N5 C26 99.0(5)
C18 Re2 N6 C32 98.1(6)
C19 Re2 N6 C32 11.1(7)
N4 Re2 N6 C32 -86.2(6)
N5 Re2 N6 C32 -166.4(6)
C18 Re2 N6 C28 -92.4(5)
C19 Re2 N6 C28 -179.4(5)
N4 Re2 N6 C28 83.3(5)
N5 Re2 N6 C28 3.2(5)
C8 N1 C4 C5 -0.4(11)
Re1 N1 C4 C5 164.8(6)
N1 C4 C5 C6 0.6(12)
C4 C5 C6 C7 -0.2(12)
C5 C6 C7 C8 -0.5(12)
C4 N1 C8 C7 -0.3(11)
Re1 N1 C8 C7 -167.1(6)
C4 N1 C8 C9 -177.6(7)
Re1 N1 C8 C9 15.6(8)
C6 C7 C8 N1 0.7(12)
C6 C7 C8 C9 177.9(7)
N1 C8 C9 N2 -31.2(10)
C7 C8 C9 N2 151.5(7)
C10 N2 C9 C8 -86.8(7)
C16 N2 C9 C8 152.5(7)
Re1 N2 C9 C8 29.5(7)
C9 N2 C10 C11 80.9(7)
C16 N2 C10 C11 -157.9(6)
Re1 N2 C10 C11 -36.0(7)
C15 N3 C11 C12 1.6(11)
Re1 N3 C11 C12 169.2(6)
C15 N3 C11 C10 179.5(7)
Re1 N3 C11 C10 -12.9(8)
N2 C10 C11 N3 33.8(9)
N2 C10 C11 C12 -148.3(7)
N3 C11 C12 C13 -1.9(11)
C10 C11 C12 C13 -179.6(7)
C15 C14 C13 C12 1.6(12)
C11 C12 C13 C14 0.2(12)
C11 N3 C15 C14 0.3(11)
Re1 N3 C15 C14 -166.2(6)
C13 C14 C15 N3 -1.9(12)
C9 N2 C16 C17 71.1(8)
C10 N2 C16 C17 -49.5(8)
Re1 N2 C16 C17 -168.3(5)
N2 C16 C17 O4 -56.1(10)
C25 N4 C21 C22 0.8(11)
Re2 N4 C21 C22 -171.0(6)
N4 C21 C22 C23 0.0(12)
C21 C22 C23 C24 -0.2(12)
C22 C23 C24 C25 -0.5(11)
C21 N4 C25 C24 -1.6(10)
Re2 N4 C25 C24 171.1(6)
C21 N4 C25 C26 175.4(6)
Re2 N4 C25 C26 -11.9(8)
C23 C24 C25 N4 1.4(11)
C23 C24 C25 C26 -175.5(7)
N4 C25 C26 N5 28.5(9)
C24 C25 C26 N5 -154.4(6)
C27 N5 C26 C25 87.6(7)
C33 N5 C26 C25 -153.1(6)
Re2 N5 C26 C25 -29.2(7)
C33 N5 C27 C28 158.2(6)
C26 N5 C27 C28 -83.3(7)
Re2 N5 C27 C28 33.8(7)
C32 N6 C28 C29 1.3(10)
Re2 N6 C28 C29 -169.0(5)
C32 N6 C28 C27 -174.4(6)
Re2 N6 C28 C27 15.2(8)
N5 C27 C28 N6 -34.0(9)
N5 C27 C28 C29 150.2(7)
N6 C28 C29 C30 -1.2(11)
C27 C28 C29 C30 174.3(7)
C28 C29 C30 C31 0.3(11)
C29 C30 C31 C32 0.4(12)
C28 N6 C32 C31 -0.6(11)
Re2 N6 C32 C31 168.7(6)
C30 C31 C32 N6 -0.2(12)
C27 N5 C33 C34 56.0(8)
C26 N5 C33 C34 -64.0(8)
Re2 N5 C33 C34 176.2(5)
N5 C33 C34 O8 165.9(6)
